data_4069219
loop_
_publ_author_name
'Steinke, Tobias'
'Shaw, Bryan K.'
'Jong, Howard'
'Patrick, Brian O.'
'Fryzuk, Michael D.'

_publ_section_title
;
 Synthesis and Coordination Chemistry of a Tridentateo-Phenylene-Bridged
 Diphosphine&#x2212;NHC System
;
_journal_issue 9
_journal_name_full Organometallics
_journal_page_first 2830
_journal_paper_doi 10.1021/om9000764
_journal_volume 28
_journal_year 2009
_chemical_formula_sum 'C27 H41 F6 N2 P3'
_chemical_formula_weight 600.53
_chemical_name_systematic
;
 ?
;
_space_group_IT_number 15
_symmetry_space_group_name_Hall '-C 2yc'
_symmetry_space_group_name_H-M 'C 1 2/c 1'
_atom_sites_solution_hydrogens geom
_atom_sites_solution_primary direct
_atom_sites_solution_secondary difmap
_audit_creation_method SHELXL-97
_cell_angle_alpha 90.00
_cell_angle_beta 109.652(2)
_cell_angle_gamma 90.00
_cell_formula_units_Z 8
_cell_length_a 29.9249(11)
_cell_length_b 10.6491(4)
_cell_length_c 20.8683(8)
_cell_measurement_temperature 173(2)
_cell_measurement_theta_max 24.3946
_cell_measurement_theta_min 2.3995
_cell_volume 6262.8(4)
_computing_structure_refinement 'SHELXL-97 (Sheldrick, 1997)'
_diffrn_ambient_temperature 173(2)
_diffrn_measured_fraction_theta_full 0.995
_diffrn_measured_fraction_theta_max 0.995
_diffrn_radiation_monochromator graphite
_diffrn_radiation_source 'fine-focus sealed tube'
_diffrn_radiation_type MoK\a
_diffrn_radiation_wavelength 0.71073
_diffrn_reflns_av_R_equivalents 0.0299
_diffrn_reflns_av_sigmaI/netI 0.0242
_diffrn_reflns_limit_h_max 37
_diffrn_reflns_limit_h_min -36
_diffrn_reflns_limit_k_max 11
_diffrn_reflns_limit_k_min -13
_diffrn_reflns_limit_l_max 26
_diffrn_reflns_limit_l_min -26
_diffrn_reflns_number 37854
_diffrn_reflns_theta_full 26.80
_diffrn_reflns_theta_max 26.80
_diffrn_reflns_theta_min 2.04
_exptl_absorpt_coefficient_mu 0.245
_exptl_absorpt_correction_T_max 0.9522
_exptl_absorpt_correction_T_min 0.7931
_exptl_absorpt_correction_type multi-scan
_exptl_crystal_colour colourless
_exptl_crystal_density_diffrn 1.274
_exptl_crystal_density_method 'not measured'
_exptl_crystal_description prism
_exptl_crystal_F_000 2528
_exptl_crystal_size_max 0.4
_exptl_crystal_size_mid 0.35
_exptl_crystal_size_min 0.2
_refine_diff_density_max 0.747
_refine_diff_density_min -0.524
_refine_diff_density_rms 0.063
_refine_ls_extinction_coef 0.00000(13)
_refine_ls_extinction_expression Fc^*^=kFc[1+0.001xFc^2^\l^3^/sin(2\q)]^-1/4^
_refine_ls_extinction_method SHELXL
_refine_ls_goodness_of_fit_ref 1.054
_refine_ls_hydrogen_treatment mixed
_refine_ls_matrix_type full
_refine_ls_number_parameters 414
_refine_ls_number_reflns 6678
_refine_ls_number_restraints 12
_refine_ls_restrained_S_all 1.067
_refine_ls_R_factor_all 0.0877
_refine_ls_R_factor_gt 0.0654
_refine_ls_shift/su_max 1.834
_refine_ls_shift/su_mean 0.028
_refine_ls_structure_factor_coef Fsqd
_refine_ls_weighting_details 'calc w=1/[\s^2^(Fo^2^)+(0.0911P)^2^+13.4922P] where P=(Fo^2^+2Fc^2^)/3'
_refine_ls_weighting_scheme calc
_refine_ls_wR_factor_gt 0.1758
_refine_ls_wR_factor_ref 0.1958
_reflns_number_gt 4934
_reflns_number_total 6678
_reflns_threshold_expression >2sigma(I)
_cod_data_source_file om9000764_si_002.cif
_cod_data_source_block mf672
_cod_database_code 4069219

loop_
_symmetry_equiv_pos_as_xyz
'x, y, z'
'-x, y, -z+1/2'
'x+1/2, y+1/2, z'
'-x+1/2, y+1/2, -z+1/2'
'-x, -y, -z'
'x, -y, z-1/2'
'-x+1/2, -y+1/2, -z'
'x+1/2, -y+1/2, z-1/2'

loop_
_atom_site_label
_atom_site_type_symbol
_atom_site_fract_x
_atom_site_fract_y
_atom_site_fract_z
_atom_site_U_iso_or_equiv
_atom_site_adp_type
_atom_site_occupancy
_atom_site_symmetry_multiplicity
_atom_site_calc_flag
_atom_site_refinement_flags
_atom_site_disorder_assembly
_atom_site_disorder_group
C01 C 0.62758(10) -0.0748(3) 0.97994(14) 0.0369(6) Uani 1 1 d . . .
C02 C 0.64004(10) 0.0361(3) 0.89357(15) 0.0387(6) Uani 1 1 d . . .
H03A H 0.6210 0.0185 0.8456 0.046 Uiso 1 1 calc R . .
H03B H 0.6701 0.0774 0.8953 0.046 Uiso 1 1 calc R . .
C03 C 0.61231(10) 0.1170(3) 0.92783(14) 0.0404(6) Uani 1 1 d . . .
H01A H 0.6308 0.1920 0.9495 0.048 Uiso 1 1 calc R . .
H01B H 0.5816 0.1443 0.8947 0.048 Uiso 1 1 calc R . .
C04 C 0.67558(10) -0.1850(3) 0.92276(13) 0.0385(6) Uani 1 1 d . . .
C05 C 0.72029(11) -0.1578(3) 0.91947(15) 0.0473(7) Uani 1 1 d . . .
H09 H 0.7317 -0.0739 0.9244 0.057 Uiso 1 1 calc R . .
C06 C 0.74793(12) -0.2553(4) 0.90888(16) 0.0559(9) Uani 1 1 d . . .
H08 H 0.7780 -0.2378 0.9049 0.067 Uiso 1 1 calc R . .
C07 C 0.73187(13) -0.3766(4) 0.90410(17) 0.0604(9) Uani 1 1 d . . .
H07 H 0.7514 -0.4432 0.8986 0.072 Uiso 1 1 calc R . .
C08 C 0.68738(13) -0.4025(3) 0.90724(17) 0.0542(8) Uani 1 1 d . . .
H06 H 0.6769 -0.4873 0.9039 0.065 Uiso 1 1 calc R . .
C09 C 0.65709(11) -0.3073(3) 0.91527(14) 0.0418(6) Uani 1 1 d . . .
C10 C 0.56583(13) -0.3617(4) 0.81773(18) 0.0595(9) Uani 1 1 d . . .
H11 H 0.5318 -0.3810 0.8109 0.071 Uiso 1 1 calc R . .
C11 C 0.56600(15) -0.2361(5) 0.7822(2) 0.0844(14) Uani 1 1 d . . .
H10A H 0.5984 -0.2159 0.7845 0.127 Uiso 1 1 calc R . .
H10B H 0.5541 -0.1700 0.8049 0.127 Uiso 1 1 calc R . .
H10C H 0.5455 -0.2420 0.7345 0.127 Uiso 1 1 calc R . .
C12 C 0.58379(18) -0.4684(5) 0.7846(2) 0.0921(15) Uani 1 1 d . . .
H12A H 0.5632 -0.4772 0.7371 0.138 Uiso 1 1 calc R . .
H12B H 0.5835 -0.5468 0.8091 0.138 Uiso 1 1 calc R . .
H12C H 0.6163 -0.4501 0.7862 0.138 Uiso 1 1 calc R . .
C13 C 0.59777(18) -0.4974(3) 0.9465(2) 0.0769(13) Uani 1 1 d . . .
H13 H 0.6112 -0.5566 0.9205 0.092 Uiso 1 1 calc R . .
C14 C 0.6288(3) -0.4984(6) 1.0207(3) 0.128(2) Uani 1 1 d . . .
H14A H 0.6182 -0.4325 1.0451 0.192 Uiso 1 1 calc R . .
H14B H 0.6618 -0.4831 1.0243 0.192 Uiso 1 1 calc R . .
H14C H 0.6263 -0.5804 1.0406 0.192 Uiso 1 1 calc R . .
C15 C 0.5463(2) -0.5356(4) 0.9368(3) 0.107(2) Uani 1 1 d . . .
H15A H 0.5462 -0.6178 0.9579 0.160 Uiso 1 1 calc R . .
H15B H 0.5281 -0.5405 0.8881 0.160 Uiso 1 1 calc R . .
H15C H 0.5320 -0.4730 0.9583 0.160 Uiso 1 1 calc R . .
C16 C 0.57811(10) 0.0660(2) 1.02207(14) 0.0364(6) Uani 1 1 d . . .
C17 C 0.53626(10) 0.1317(3) 0.99031(14) 0.0388(6) Uani 1 1 d . . .
H21 H 0.5271 0.1509 0.9432 0.047 Uiso 1 1 calc R . .
C18 C 0.50792(11) 0.1690(3) 1.02759(16) 0.0444(7) Uani 1 1 d . . .
H20 H 0.4798 0.2156 1.0064 0.053 Uiso 1 1 calc R . .
C19 C 0.52072(11) 0.1381(3) 1.09520(16) 0.0484(7) Uani 1 1 d . . .
H19 H 0.5009 0.1615 1.1206 0.058 Uiso 1 1 calc R . .
C20 C 0.56236(11) 0.0731(3) 1.12646(15) 0.0482(7) Uani 1 1 d . . .
H18 H 0.5704 0.0517 1.1732 0.058 Uiso 1 1 calc R . .
C21 C 0.59319(10) 0.0375(3) 1.09174(14) 0.0415(6) Uani 1 1 d . . .
C22 C 0.63153(17) -0.1607(6) 1.1890(2) 0.0923(18) Uani 1 1 d . . .
H23 H 0.6142 -0.1161 1.2158 0.111 Uiso 1 1 calc R . .
C23 C 0.5971(3) -0.2486(5) 1.1430(3) 0.115(2) Uani 1 1 d . . .
H22A H 0.6114 -0.2873 1.1118 0.173 Uiso 1 1 calc R . .
H22B H 0.5685 -0.2026 1.1167 0.173 Uiso 1 1 calc R . .
H22C H 0.5888 -0.3142 1.1699 0.173 Uiso 1 1 calc R . .
C24 C 0.6745(3) -0.2196(11) 1.2399(4) 0.226(6) Uani 1 1 d . . .
H24A H 0.6649 -0.2686 1.2728 0.339 Uiso 1 1 calc R . .
H24B H 0.6967 -0.1537 1.2638 0.339 Uiso 1 1 calc R . .
H24C H 0.6900 -0.2750 1.2162 0.339 Uiso 1 1 calc R . .
C25 C 0.67708(18) 0.0923(7) 1.2009(3) 0.125(3) Uani 1 1 d . . .
H25 H 0.6581 0.0941 1.2323 0.149 Uiso 1 1 calc R . .
C26 C 0.7276(2) 0.0467(10) 1.2446(4) 0.190(5) Uani 1 1 d . . .
H26A H 0.7415 0.1061 1.2819 0.284 Uiso 1 1 calc R . .
H26B H 0.7476 0.0420 1.2160 0.284 Uiso 1 1 calc R . .
H26C H 0.7254 -0.0365 1.2633 0.284 Uiso 1 1 calc R . .
C27 C 0.6742(3) 0.2134(7) 1.1737(7) 0.268(8) Uani 1 1 d . . .
H27A H 0.6823 0.2751 1.2107 0.402 Uiso 1 1 calc R . .
H27B H 0.6418 0.2288 1.1428 0.402 Uiso 1 1 calc R . .
H27C H 0.6965 0.2209 1.1485 0.402 Uiso 1 1 calc R . .
N01 N 0.64928(8) -0.0804(2) 0.93495(11) 0.0354(5) Uani 1 1 d . . .
N02 N 0.60511(8) 0.0313(2) 0.97941(11) 0.0353(5) Uani 1 1 d . . .
F201 F 0.4991(3) 0.7704(13) 0.1849(4) 0.137(6) Uani 0.50 1 d PD A 1
F202 F 0.4955(3) 0.9508(6) 0.1931(4) 0.086(2) Uani 0.50 1 d PD A 1
F203 F 0.5544(3) 0.8077(9) 0.2720(5) 0.087(3) Uani 0.50 1 d PD A 1
F301 F 0.4895(6) 0.9185(19) 0.1943(8) 0.284(12) Uani 0.50 1 d PD A 2
F302 F 0.5526(3) 0.8784(12) 0.2652(5) 0.131(5) Uani 0.50 1 d PD A 2
F303 F 0.4876(5) 0.7276(9) 0.2021(7) 0.166(6) Uani 0.50 1 d PD A 2
F401 F 0.7345(7) 0.3361(14) 0.0534(12) 0.180(9) Uani 0.50 1 d PD B 4
F402 F 0.7929(5) 0.2114(15) 0.0659(11) 0.157(9) Uani 0.50 1 d PD B 4
F403 F 0.7193(6) 0.1349(12) 0.0091(8) 0.129(6) Uani 0.50 1 d PD B 4
F501 F 0.7986(5) 0.2031(13) 0.0535(10) 0.118(5) Uani 0.50 1 d PD B 5
F502 F 0.7427(4) 0.3610(11) 0.0449(9) 0.120(4) Uani 0.50 1 d PD B 5
F503 F 0.7197(5) 0.1567(12) 0.0333(7) 0.096(3) Uani 0.50 1 d PD B 5
P01 P 0.59532(3) -0.33784(7) 0.91063(4) 0.0433(2) Uani 1 1 d . . .
P02 P 0.65118(3) -0.03435(11) 1.13866(4) 0.0578(3) Uani 1 1 d . . .
P100 P 0.7500 0.2500 0.0000 0.1233(11) Uani 1 2 d SD . .
P200 P 0.5000 0.83831(11) 0.2500 0.0427(3) Uani 1 2 d SD . .
H100 H 0.6289(10) -0.144(3) 1.0102(15) 0.035(7) Uiso 1 1 d . . .

loop_
_atom_site_aniso_label
_atom_site_aniso_U_11
_atom_site_aniso_U_22
_atom_site_aniso_U_33
_atom_site_aniso_U_23
_atom_site_aniso_U_13
_atom_site_aniso_U_12
C01 0.0419(15) 0.0337(14) 0.0315(13) -0.0034(11) 0.0076(11) -0.0001(11)
C02 0.0387(14) 0.0342(14) 0.0445(15) 0.0015(12) 0.0158(12) -0.0022(11)
C03 0.0413(15) 0.0399(15) 0.0397(15) 0.0031(12) 0.0135(12) 0.0047(12)
C04 0.0394(14) 0.0417(15) 0.0309(13) -0.0017(11) 0.0074(11) 0.0110(12)
C05 0.0391(15) 0.0575(19) 0.0420(16) 0.0001(14) 0.0095(12) 0.0061(14)
C06 0.0434(17) 0.077(3) 0.0461(18) 0.0021(16) 0.0134(14) 0.0196(16)
C07 0.058(2) 0.071(2) 0.0502(19) 0.0013(17) 0.0156(16) 0.0327(18)
C08 0.063(2) 0.0465(18) 0.0520(18) 0.0010(15) 0.0175(16) 0.0212(16)
C09 0.0475(16) 0.0400(15) 0.0356(14) 0.0012(12) 0.0111(12) 0.0123(13)
C10 0.0550(19) 0.068(2) 0.0528(19) -0.0050(17) 0.0140(16) -0.0219(17)
C11 0.062(2) 0.113(4) 0.062(2) 0.034(2) -0.0011(19) -0.021(2)
C12 0.102(4) 0.110(4) 0.066(3) -0.041(3) 0.031(3) -0.030(3)
C13 0.126(4) 0.0384(18) 0.093(3) 0.0200(19) 0.072(3) 0.019(2)
C14 0.187(7) 0.119(5) 0.099(4) 0.063(4) 0.076(4) 0.056(5)
C15 0.156(5) 0.044(2) 0.163(5) 0.009(3) 0.110(5) -0.015(3)
C16 0.0403(14) 0.0314(13) 0.0382(14) -0.0075(11) 0.0141(12) -0.0019(11)
C17 0.0455(15) 0.0306(13) 0.0401(14) -0.0006(11) 0.0141(12) 0.0015(11)
C18 0.0454(16) 0.0339(14) 0.0558(18) -0.0020(13) 0.0196(14) 0.0062(12)
C19 0.0513(17) 0.0493(18) 0.0509(18) -0.0096(14) 0.0254(14) 0.0022(14)
C20 0.0517(17) 0.0572(19) 0.0386(15) -0.0053(14) 0.0189(13) 0.0054(15)
C21 0.0412(15) 0.0467(16) 0.0357(14) -0.0063(12) 0.0115(12) 0.0011(12)
C22 0.082(3) 0.155(5) 0.049(2) 0.040(3) 0.034(2) 0.059(3)
C23 0.183(7) 0.074(3) 0.108(4) 0.014(3) 0.076(5) 0.001(4)
C24 0.172(8) 0.358(15) 0.161(7) 0.176(9) 0.073(6) 0.154(9)
C25 0.068(3) 0.174(6) 0.099(4) -0.088(4) -0.015(3) 0.016(3)
C26 0.070(3) 0.313(12) 0.151(6) -0.138(8) -0.008(4) -0.007(5)
C27 0.160(8) 0.084(5) 0.415(18) -0.042(7) -0.097(9) -0.053(5)
N01 0.0378(12) 0.0339(12) 0.0334(11) -0.0025(9) 0.0106(9) 0.0021(9)
N02 0.0399(12) 0.0324(12) 0.0327(11) -0.0037(9) 0.0111(9) 0.0013(9)
F201 0.076(4) 0.259(16) 0.056(4) -0.082(7) -0.006(3) 0.051(7)
F202 0.132(6) 0.064(3) 0.070(3) 0.022(3) 0.045(4) -0.040(3)
F203 0.041(3) 0.157(8) 0.060(4) -0.038(5) 0.015(2) 0.022(4)
F301 0.188(11) 0.326(18) 0.217(12) 0.212(13) -0.092(9) -0.182(12)
F302 0.067(5) 0.259(14) 0.054(3) 0.002(7) 0.005(3) -0.081(7)
F303 0.180(12) 0.069(4) 0.178(11) -0.077(6) -0.032(8) -0.017(5)
F401 0.164(13) 0.036(5) 0.296(18) -0.017(7) 0.017(10) -0.044(5)
F402 0.093(9) 0.068(7) 0.205(13) 0.008(7) -0.089(10) -0.024(6)
F403 0.089(6) 0.031(4) 0.180(13) -0.013(6) -0.067(8) -0.016(4)
F501 0.048(4) 0.039(4) 0.226(13) 0.035(6) -0.009(6) 0.006(3)
F502 0.055(4) 0.043(6) 0.233(11) -0.008(6) 0.010(5) -0.014(4)
F503 0.066(4) 0.044(5) 0.134(8) -0.016(4) -0.023(5) -0.016(3)
P01 0.0541(5) 0.0281(4) 0.0508(5) -0.0004(3) 0.0219(4) 0.0029(3)
P02 0.0435(5) 0.0902(7) 0.0353(4) -0.0100(4) 0.0076(3) 0.0154(4)
P100 0.0592(9) 0.0296(8) 0.210(3) 0.0015(11) -0.0484(12) -0.0017(7)
P200 0.0411(6) 0.0503(6) 0.0350(5) 0.000 0.0104(4) 0.000

loop_
_atom_type_symbol
_atom_type_description
_atom_type_scat_dispersion_real
_atom_type_scat_dispersion_imag
_atom_type_scat_source
C C 0.0033 0.0016 'International Tables Vol C Tables 4.2.6.8 and 6.1.1.4'
H H 0.0000 0.0000 'International Tables Vol C Tables 4.2.6.8 and 6.1.1.4'
N N 0.0061 0.0033 'International Tables Vol C Tables 4.2.6.8 and 6.1.1.4'
F F 0.0171 0.0103 'International Tables Vol C Tables 4.2.6.8 and 6.1.1.4'
P P 0.1023 0.0942 'International Tables Vol C Tables 4.2.6.8 and 6.1.1.4'

loop_
_geom_angle_atom_site_label_1
_geom_angle_atom_site_label_2
_geom_angle_atom_site_label_3
_geom_angle
_geom_angle_site_symmetry_1
_geom_angle_site_symmetry_3
N01 C01 N02 114.1(3) . .
N01 C01 H100 120.9(17) . .
N02 C01 H100 125.0(17) . .
N01 C02 C03 102.9(2) . .
N01 C02 H03A 111.2 . .
C03 C02 H03A 111.2 . .
N01 C02 H03B 111.2 . .
C03 C02 H03B 111.2 . .
H03A C02 H03B 109.1 . .
N02 C03 C02 103.1(2) . .
N02 C03 H01A 111.1 . .
C02 C03 H01A 111.1 . .
N02 C03 H01B 111.1 . .
C02 C03 H01B 111.1 . .
H01A C03 H01B 109.1 . .
C05 C04 C09 122.5(3) . .
C05 C04 N01 116.1(3) . .
C09 C04 N01 121.4(2) . .
C06 C05 C04 119.0(3) . .
C06 C05 H09 120.5 . .
C04 C05 H09 120.5 . .
C07 C06 C05 120.2(3) . .
C07 C06 H08 119.9 . .
C05 C06 H08 119.9 . .
C06 C07 C08 120.3(3) . .
C06 C07 H07 119.8 . .
C08 C07 H07 119.8 . .
C07 C08 C09 122.0(3) . .
C07 C08 H06 119.0 . .
C09 C08 H06 119.0 . .
C04 C09 C08 115.9(3) . .
C04 C09 P01 121.3(2) . .
C08 C09 P01 122.7(3) . .
C12 C10 C11 112.0(4) . .
C12 C10 P01 117.4(3) . .
C11 C10 P01 107.9(3) . .
C12 C10 H11 106.3 . .
C11 C10 H11 106.3 . .
P01 C10 H11 106.3 . .
C10 C11 H10A 109.5 . .
C10 C11 H10B 109.5 . .
H10A C11 H10B 109.5 . .
C10 C11 H10C 109.5 . .
H10A C11 H10C 109.5 . .
H10B C11 H10C 109.5 . .
C10 C12 H12A 109.5 . .
C10 C12 H12B 109.5 . .
H12A C12 H12B 109.5 . .
C10 C12 H12C 109.5 . .
H12A C12 H12C 109.5 . .
H12B C12 H12C 109.5 . .
C14 C13 C15 111.9(4) . .
C14 C13 P01 110.4(4) . .
C15 C13 P01 106.8(3) . .
C14 C13 H13 109.2 . .
C15 C13 H13 109.2 . .
P01 C13 H13 109.2 . .
C13 C14 H14A 109.5 . .
C13 C14 H14B 109.5 . .
H14A C14 H14B 109.5 . .
C13 C14 H14C 109.5 . .
H14A C14 H14C 109.5 . .
H14B C14 H14C 109.5 . .
C13 C15 H15A 109.5 . .
C13 C15 H15B 109.5 . .
H15A C15 H15B 109.5 . .
C13 C15 H15C 109.5 . .
H15A C15 H15C 109.5 . .
H15B C15 H15C 109.5 . .
C17 C16 C21 121.8(2) . .
C17 C16 N02 115.9(2) . .
C21 C16 N02 122.3(2) . .
C18 C17 C16 119.9(3) . .
C18 C17 H21 120.1 . .
C16 C17 H21 120.1 . .
C19 C18 C17 119.8(3) . .
C19 C18 H20 120.1 . .
C17 C18 H20 120.1 . .
C18 C19 C20 120.1(3) . .
C18 C19 H19 120.0 . .
C20 C19 H19 120.0 . .
C19 C20 C21 122.4(3) . .
C19 C20 H18 118.8 . .
C21 C20 H18 118.8 . .
C16 C21 C20 116.0(3) . .
C16 C21 P02 123.8(2) . .
C20 C21 P02 120.1(2) . .
C23 C22 C24 115.9(7) . .
C23 C22 P02 111.2(3) . .
C24 C22 P02 109.4(5) . .
C23 C22 H23 106.6 . .
C24 C22 H23 106.6 . .
P02 C22 H23 106.6 . .
C22 C23 H22A 109.5 . .
C22 C23 H22B 109.5 . .
H22A C23 H22B 109.5 . .
C22 C23 H22C 109.5 . .
H22A C23 H22C 109.5 . .
H22B C23 H22C 109.5 . .
C22 C24 H24A 109.5 . .
C22 C24 H24B 109.5 . .
H24A C24 H24B 109.5 . .
C22 C24 H24C 109.5 . .
H24A C24 H24C 109.5 . .
H24B C24 H24C 109.5 . .
C27 C25 C26 116.1(7) . .
C27 C25 P02 115.6(6) . .
C26 C25 P02 106.2(4) . .
C27 C25 H25 106.1 . .
C26 C25 H25 106.1 . .
P02 C25 H25 106.0 . .
C25 C26 H26A 109.5 . .
C25 C26 H26B 109.5 . .
H26A C26 H26B 109.5 . .
C25 C26 H26C 109.4 . .
H26A C26 H26C 109.5 . .
H26B C26 H26C 109.5 . .
C25 C27 H27A 109.6 . .
C25 C27 H27B 109.7 . .
H27A C27 H27B 109.3 . .
C25 C27 H27C 109.8 . .
H27A C27 H27C 109.2 . .
H27B C27 H27C 109.3 . .
C01 N01 C04 126.5(2) . .
C01 N01 C02 109.8(2) . .
C04 N01 C02 123.5(2) . .
C01 N02 C16 127.5(2) . .
C01 N02 C03 109.7(2) . .
C16 N02 C03 122.7(2) . .
C09 P01 C13 103.75(18) . .
C09 P01 C10 101.22(14) . .
C13 P01 C10 103.7(2) . .
C21 P02 C25 99.6(2) . .
C21 P02 C22 100.05(16) . .
C25 P02 C22 105.0(3) . .
F502 P100 F502 180.0(11) . 7_655
F502 P100 F403 72.0(8) . 7_655
F502 P100 F403 108.0(8) 7_655 7_655
F502 P100 F403 108.0(8) . .
F502 P100 F403 72.0(8) 7_655 .
F403 P100 F403 180.0(15) 7_655 .
F502 P100 F501 84.5(9) . 7_655
F502 P100 F501 95.5(9) 7_655 7_655
F403 P100 F501 95.9(8) 7_655 7_655
F403 P100 F501 84.1(8) . 7_655
F502 P100 F501 95.5(9) . .
F502 P100 F501 84.5(9) 7_655 .
F403 P100 F501 84.1(8) 7_655 .
F403 P100 F501 95.9(8) . .
F501 P100 F501 180.0(14) 7_655 .
F502 P100 F402 95.0(10) . 7_655
F502 P100 F402 85.0(10) 7_655 7_655
F403 P100 F402 91.6(9) 7_655 7_655
F403 P100 F402 88.4(9) . 7_655
F501 P100 F402 13.2(18) 7_655 7_655
F501 P100 F402 166.8(18) . 7_655
F502 P100 F402 85.0(10) . .
F502 P100 F402 95.0(10) 7_655 .
F403 P100 F402 88.4(9) 7_655 .
F403 P100 F402 91.6(9) . .
F501 P100 F402 166.8(18) 7_655 .
F501 P100 F402 13.2(18) . .
F402 P100 F402 180.0(15) 7_655 .
F502 P100 F401 15.6(10) . .
F502 P100 F401 164.4(10) 7_655 .
F403 P100 F401 87.4(8) 7_655 .
F403 P100 F401 92.6(8) . .
F501 P100 F401 84.3(11) 7_655 .
F501 P100 F401 95.7(11) . .
F402 P100 F401 96.6(12) 7_655 .
F402 P100 F401 83.4(12) . .
F502 P100 F401 164.4(10) . 7_655
F502 P100 F401 15.6(10) 7_655 7_655
F403 P100 F401 92.6(8) 7_655 7_655
F403 P100 F401 87.4(8) . 7_655
F501 P100 F401 95.7(11) 7_655 7_655
F501 P100 F401 84.3(11) . 7_655
F402 P100 F401 83.4(12) 7_655 7_655
F402 P100 F401 96.6(12) . 7_655
F401 P100 F401 180.0(13) . 7_655
F502 P100 F503 90.3(7) . 7_655
F502 P100 F503 89.7(7) 7_655 7_655
F403 P100 F503 19.6(8) 7_655 7_655
F403 P100 F503 160.4(8) . 7_655
F501 P100 F503 91.0(9) 7_655 7_655
F501 P100 F503 89.0(9) . 7_655
F402 P100 F503 83.0(10) 7_655 7_655
F402 P100 F503 97.0(10) . 7_655
F401 P100 F503 105.9(7) . 7_655
F401 P100 F503 74.1(7) 7_655 7_655
F502 P100 F503 89.7(7) . .
F502 P100 F503 90.3(7) 7_655 .
F403 P100 F503 160.4(8) 7_655 .
F403 P100 F503 19.6(8) . .
F501 P100 F503 89.0(9) 7_655 .
F501 P100 F503 91.0(9) . .
F402 P100 F503 97.0(10) 7_655 .
F402 P100 F503 83.0(10) . .
F401 P100 F503 74.1(7) . .
F401 P100 F503 105.9(7) 7_655 .
F503 P100 F503 180.0(11) 7_655 .
F301 P200 F301 104(2) 2_655 .
F301 P200 F303 165.8(14) 2_655 .
F301 P200 F303 89.4(10) . .
F301 P200 F303 89.4(10) 2_655 2_655
F301 P200 F303 165.8(14) . 2_655
F303 P200 F303 77.2(11) . 2_655
F301 P200 F201 164.5(14) 2_655 .
F301 P200 F201 67.5(10) . .
F303 P200 F201 28.0(7) . .
F303 P200 F201 98.3(8) 2_655 .
F301 P200 F201 67.5(10) 2_655 2_655
F301 P200 F201 164.5(14) . 2_655
F303 P200 F201 98.3(8) . 2_655
F303 P200 F201 28.0(7) 2_655 2_655
F201 P200 F201 123.6(12) . 2_655
F301 P200 F302 74.6(10) 2_655 .
F301 P200 F302 86.0(7) . .
F303 P200 F302 110.8(7) . .
F303 P200 F302 94.2(7) 2_655 .
F201 P200 F302 91.4(6) . .
F201 P200 F302 103.6(5) 2_655 .
F301 P200 F302 86.0(7) 2_655 2_655
F301 P200 F302 74.6(10) . 2_655
F303 P200 F302 94.2(7) . 2_655
F303 P200 F302 110.8(7) 2_655 2_655
F201 P200 F302 103.6(5) . 2_655
F201 P200 F302 91.4(6) 2_655 2_655
F302 P200 F302 148.2(10) . 2_655
F301 P200 F203 107.0(9) 2_655 2_655
F301 P200 F203 87.9(6) . 2_655
F303 P200 F203 69.1(6) . 2_655
F303 P200 F203 91.8(6) 2_655 2_655
F201 P200 F203 86.3(5) . 2_655
F201 P200 F203 82.4(4) 2_655 2_655
F302 P200 F203 173.9(6) . 2_655
F302 P200 F203 28.3(5) 2_655 2_655
F301 P200 F203 87.9(6) 2_655 .
F301 P200 F203 107.0(9) . .
F303 P200 F203 91.8(6) . .
F303 P200 F203 69.1(6) 2_655 .
F201 P200 F203 82.4(4) . .
F201 P200 F203 86.3(5) 2_655 .
F302 P200 F203 28.3(5) . .
F302 P200 F203 173.9(6) 2_655 .
F203 P200 F203 156.1(7) 2_655 .
F301 P200 F202 10.8(8) 2_655 2_655
F301 P200 F202 95.5(10) . 2_655
F303 P200 F202 168.6(6) . 2_655
F303 P200 F202 98.5(6) 2_655 2_655
F201 P200 F202 161.5(6) . 2_655
F201 P200 F202 74.6(6) 2_655 2_655
F302 P200 F202 79.9(5) . 2_655
F302 P200 F202 77.3(5) 2_655 2_655
F203 P200 F202 100.7(5) 2_655 2_655
F203 P200 F202 96.6(4) . 2_655
F301 P200 F202 95.5(10) 2_655 .
F301 P200 F202 10.8(8) . .
F303 P200 F202 98.5(6) . .
F303 P200 F202 168.6(6) 2_655 .
F201 P200 F202 74.6(6) . .
F201 P200 F202 161.5(6) 2_655 .
F302 P200 F202 77.3(5) . .
F302 P200 F202 79.9(5) 2_655 .
F203 P200 F202 96.6(4) 2_655 .
F203 P200 F202 100.7(5) . .
F202 P200 F202 87.6(5) 2_655 .

loop_
_geom_bond_atom_site_label_1
_geom_bond_atom_site_label_2
_geom_bond_distance
_geom_bond_site_symmetry_2
C01 N01 1.310(3) .
C01 N02 1.313(3) .
C01 H100 0.96(3) .
C02 N01 1.483(3) .
C02 C03 1.530(4) .
C02 H03A 0.9900 .
C02 H03B 0.9900 .
C03 N02 1.481(3) .
C03 H01A 0.9900 .
C03 H01B 0.9900 .
C04 C05 1.393(4) .
C04 C09 1.403(4) .
C04 N01 1.436(3) .
C05 C06 1.391(4) .
C05 H09 0.9500 .
C06 C07 1.370(6) .
C06 H08 0.9500 .
C07 C08 1.383(5) .
C07 H07 0.9500 .
C08 C09 1.407(4) .
C08 H06 0.9500 .
C09 P01 1.847(3) .
C10 C12 1.520(6) .
C10 C11 1.530(5) .
C10 P01 1.858(4) .
C10 H11 1.0000 .
C11 H10A 0.9800 .
C11 H10B 0.9800 .
C11 H10C 0.9800 .
C12 H12A 0.9800 .
C12 H12B 0.9800 .
C12 H12C 0.9800 .
C13 C14 1.514(8) .
C13 C15 1.538(7) .
C13 P01 1.848(4) .
C13 H13 1.0000 .
C14 H14A 0.9800 .
C14 H14B 0.9800 .
C14 H14C 0.9800 .
C15 H15A 0.9800 .
C15 H15B 0.9800 .
C15 H15C 0.9800 .
C16 C17 1.392(4) .
C16 C21 1.403(4) .
C16 N02 1.437(3) .
C17 C18 1.388(4) .
C17 H21 0.9500 .
C18 C19 1.372(4) .
C18 H20 0.9500 .
C19 C20 1.382(5) .
C19 H19 0.9500 .
C20 C21 1.404(4) .
C20 H18 0.9500 .
C21 P02 1.847(3) .
C22 C23 1.481(8) .
C22 C24 1.502(7) .
C22 P02 1.917(5) .
C22 H23 1.0000 .
C23 H22A 0.9800 .
C23 H22B 0.9800 .
C23 H22C 0.9800 .
C24 H24A 0.9800 .
C24 H24B 0.9800 .
C24 H24C 0.9800 .
C25 C27 1.400(11) .
C25 C26 1.556(8) .
C25 P02 1.852(5) .
C25 H25 1.0000 .
C26 H26A 0.9800 .
C26 H26B 0.9800 .
C26 H26C 0.9800 .
C27 H27A 0.9820 .
C27 H27B 0.9820 .
C27 H27C 0.9820 .
F201 P200 1.531(6) .
F202 P200 1.660(6) .
F203 P200 1.571(7) .
F301 P200 1.391(9) .
F302 P200 1.559(8) .
F303 P200 1.509(7) .
F401 P100 1.626(16) .
F402 P100 1.587(11) .
F403 P100 1.581(13) .
F501 P100 1.587(10) .
F502 P100 1.570(11) .
F503 P100 1.648(12) .
P100 F502 1.570(11) 7_655
P100 F403 1.581(13) 7_655
P100 F501 1.587(10) 7_655
P100 F402 1.587(11) 7_655
P100 F401 1.626(16) 7_655
P100 F503 1.648(12) 7_655
P200 F301 1.391(9) 2_655
P200 F303 1.509(7) 2_655
P200 F201 1.531(6) 2_655
P200 F302 1.559(8) 2_655
P200 F203 1.571(7) 2_655
P200 F202 1.660(6) 2_655

loop_
_geom_torsion_atom_site_label_1
_geom_torsion_atom_site_label_2
_geom_torsion_atom_site_label_3
_geom_torsion_atom_site_label_4
_geom_torsion
N01 C02 C03 N02 -5.7(3)
C09 C04 C05 C06 -0.5(4)
N01 C04 C05 C06 179.0(3)
C04 C05 C06 C07 -2.2(5)
C05 C06 C07 C08 2.4(5)
C06 C07 C08 C09 0.1(5)
C05 C04 C09 C08 2.8(4)
N01 C04 C09 C08 -176.7(3)
C05 C04 C09 P01 -173.3(2)
N01 C04 C09 P01 7.2(4)
C07 C08 C09 C04 -2.6(5)
C07 C08 C09 P01 173.5(3)
C21 C16 C17 C18 -1.0(4)
N02 C16 C17 C18 180.0(2)
C16 C17 C18 C19 -1.6(4)
C17 C18 C19 C20 1.7(5)
C18 C19 C20 C21 0.8(5)
C17 C16 C21 C20 3.3(4)
N02 C16 C21 C20 -177.7(3)
C17 C16 C21 P02 -173.4(2)
N02 C16 C21 P02 5.6(4)
C19 C20 C21 C16 -3.2(5)
C19 C20 C21 P02 173.6(3)
N02 C01 N01 C04 -178.4(2)
N02 C01 N01 C02 -2.5(3)
C05 C04 N01 C01 -131.7(3)
C09 C04 N01 C01 47.8(4)
C05 C04 N01 C02 52.9(4)
C09 C04 N01 C02 -127.6(3)
C03 C02 N01 C01 5.2(3)
C03 C02 N01 C04 -178.7(2)
N01 C01 N02 C16 179.9(2)
N01 C01 N02 C03 -1.6(3)
C17 C16 N02 C01 -139.9(3)
C21 C16 N02 C01 41.0(4)
C17 C16 N02 C03 41.7(4)
C21 C16 N02 C03 -137.3(3)
C02 C03 N02 C01 4.7(3)
C02 C03 N02 C16 -176.7(2)
C04 C09 P01 C13 -150.8(3)
C08 C09 P01 C13 33.4(3)
C04 C09 P01 C10 101.9(3)
C08 C09 P01 C10 -73.9(3)
C14 C13 P01 C09 64.4(4)
C15 C13 P01 C09 -173.7(3)
C14 C13 P01 C10 169.9(3)
C15 C13 P01 C10 -68.3(3)
C12 C10 P01 C09 60.0(3)
C11 C10 P01 C09 -67.7(3)
C12 C10 P01 C13 -47.3(3)
C11 C10 P01 C13 -175.0(3)
C16 C21 P02 C25 118.4(4)
C20 C21 P02 C25 -58.1(4)
C16 C21 P02 C22 -134.3(3)
C20 C21 P02 C22 49.1(3)
C27 C25 P02 C21 -48.7(7)
C26 C25 P02 C21 -178.9(5)
C27 C25 P02 C22 -151.9(7)
C26 C25 P02 C22 77.9(6)
C23 C22 P02 C21 59.3(4)
C24 C22 P02 C21 -171.3(6)
C23 C22 P02 C25 162.2(4)
C24 C22 P02 C25 -68.5(6)
